data_2312504
loop_
_publ_author_name
'Fajardo, Daniel A.'
'Arteaga, Danny'
'Ellena, Javier'
'Santiago, Pedro H. O.'
'D'Vries, Richard F'
'Lenis, Luis Alberto'

_publ_section_title
;
 Synthesis, characterization and structural analysis of complexes from
 2,2':6',2''-terpyridine derivatives with transition metals.
;
_journal_coeditor_code ZO3044
_journal_issue 6
_journal_name_full 'Acta crystallographica. Section C, Structural chemistry'
_journal_paper_doi 10.1107/S2053229624004224
_journal_volume 80
_journal_year 2024
_chemical_formula_iupac '[Mn (C21 H15 N3)2] (Cl O4)2'
_chemical_formula_moiety 'C42 H30 Mn N6 2+, 2(Cl O4 -)'
_chemical_formula_sum 'C42 H30 Cl2 Mn N6 O8'
_chemical_formula_weight 872.56
_chemical_name_systematic
;
Bis(4'-phenyl-2,2':6',2''-terpyridine)manganese(II) bis(perchlorate)
;
_space_group_crystal_system monoclinic
_space_group_IT_number 14
_space_group_name_Hall '-P 2ybc'
_space_group_name_H-M_alt 'P 1 21/c 1'
_atom_sites_solution_hydrogens geom
_audit_creation_method SHELXL-2016/6
_cell_angle_alpha 90
_cell_angle_beta 96.8780(18)
_cell_angle_gamma 90
_cell_formula_units_Z 4
_cell_length_a 9.51026(18)
_cell_length_b 12.5149(2)
_cell_length_c 31.2962(6)
_cell_measurement_reflns_used 38088
_cell_measurement_temperature 100(2)
_cell_measurement_theta_max 34.0670
_cell_measurement_theta_min 2.6180
_cell_volume 3698.07(12)
_computing_cell_refinement
;
CrysAlis PRO (Rigaku OD, 2022)
;
_computing_data_collection
;
CrysAlis PRO (Rigaku OD, 2022)
;
_computing_data_reduction
;
CrysAlis PRO (Rigaku OD, 2022)
;
_computing_molecular_graphics
;
DIAMOND (Brandenburg <i>et al.</i>, 2006) and
Mercury (Macrae <i>et al.</i>, 2020)
;
_computing_publication_material
;
PLATON (Spek, 2020)
;
_computing_structure_refinement
;
SHELXL2016 (Sheldrick, 2015<i>b</i>) and
<i>OLEX2</i> (Dolomanov <i>et al.</i>, 2009)
;
_computing_structure_solution
;
SHELXT (Sheldrick, 2015<i>a</i>) and
<i>OLEX2</i> (Dolomanov <i>et al.</i>, 2009)
;
_diffrn_ambient_temperature 99.99(10)
_diffrn_detector 'Hybrid Pixel Array Detector'
_diffrn_detector_area_resol_mean 10.0000
_diffrn_measured_fraction_theta_full 0.9989
_diffrn_measured_fraction_theta_max 0.999
_diffrn_measurement_device 'four-circle diffractometer'
_diffrn_measurement_device_type 'Rigaku XtaLAB Synergy Dualflex diffractometer with a HyPix detector'
_diffrn_measurement_method '\w scans'
_diffrn_radiation_monochromator mirror
_diffrn_radiation_probe x-ray
_diffrn_radiation_type 'Mo K\a'
_diffrn_radiation_wavelength 0.71073
_diffrn_reflns_av_R_equivalents 0.0319
_diffrn_reflns_av_sigmaI/netI 0.0458
_diffrn_reflns_limit_h_max 14
_diffrn_reflns_limit_h_min -13
_diffrn_reflns_limit_k_max 19
_diffrn_reflns_limit_k_min -19
_diffrn_reflns_limit_l_max 45
_diffrn_reflns_limit_l_min -48
_diffrn_reflns_number 63288
_diffrn_reflns_theta_full 30.4405
_diffrn_reflns_theta_max 28.700
_diffrn_reflns_theta_min 2.553
_diffrn_source 'micro-focus sealed X-ray tube'
_exptl_absorpt_coefficient_mu 0.568
_exptl_absorpt_correction_type gaussian
_exptl_absorpt_process_details
;
(CrysAlis PRO; Rigaku OD, 2022)
;
_exptl_crystal_colour yellow
_exptl_crystal_density_diffrn 1.567
_exptl_crystal_description block
_exptl_crystal_F_000 1788
_exptl_crystal_size_max 0.303
_exptl_crystal_size_mid 0.106
_exptl_crystal_size_min 0.025
_refine_diff_density_max 0.434
_refine_diff_density_min -0.509
_refine_ls_extinction_method none
_refine_ls_goodness_of_fit_ref 1.044
_refine_ls_hydrogen_treatment constr
_refine_ls_matrix_type full
_refine_ls_number_parameters 560
_refine_ls_number_reflns 9547
_refine_ls_number_restraints 3
_refine_ls_restrained_S_all 1.045
_refine_ls_R_factor_all 0.0384
_refine_ls_R_factor_gt 0.0309
_refine_ls_shift/su_max 0.002
_refine_ls_shift/su_mean 0.000
_refine_ls_structure_factor_coef Fsqd
_refine_ls_weighting_details 'w=1/[\s^2^(Fo^2^)+(0.0383P)^2^+2.5012P] where P=(Fo^2^+2Fc^2^)/3'
_refine_ls_weighting_scheme calc
_refine_ls_wR_factor_gt 0.0793
_refine_ls_wR_factor_ref 0.0837
_reflns_number_gt 8250
_reflns_number_total 9547
_reflns_threshold_expression 'I > 2\s(I)'
_cod_data_source_file zo3044sup1.cif
_cod_data_source_block MnPhTPY
_cod_original_sg_symbol_H-M 'P 21/c'
_cod_database_code 2312504
_shelx_space_group_comment
;
The symmetry employed for this shelxl refinement is uniquely defined
by the following loop, which should always be used as a source of
symmetry information in preference to the above space-group names.
They are only intended as comments.
;
_shelx_estimated_absorpt_t_min 0.847
_shelx_estimated_absorpt_t_max 0.986

loop_
_space_group_symop_operation_xyz
'x, y, z'
'-x, y+1/2, -z+1/2'
'-x, -y, -z'
'x, -y-1/2, z-1/2'

loop_
_atom_site_type_symbol
_atom_site_label
_atom_site_fract_x
_atom_site_fract_y
_atom_site_fract_z
_atom_site_U_iso_or_equiv
_atom_site_adp_type
_atom_site_calc_flag
_atom_site_occupancy
_atom_site_disorder_assembly
_atom_site_disorder_group
Mn Mn1 0.55217(2) 0.66511(2) 0.61483(2) 0.01214(6) Uani d 1 . .
Cl Cl2 0.03899(4) 0.78696(3) 0.51551(2) 0.01592(7) Uani d 1 . .
Cl Cl1 0.76703(4) 0.90467(3) 0.74675(2) 0.02234(8) Uani d 1 . .
O O8 0.03068(13) 0.67290(8) 0.50689(4) 0.0236(2) Uani d 1 . .
O O7 -0.02540(12) 0.80943(9) 0.55382(3) 0.0241(2) Uani d 1 . .
O O5 0.18577(11) 0.81940(9) 0.52167(3) 0.0213(2) Uani d 1 . .
N N5 0.60249(12) 0.63127(9) 0.68354(3) 0.0132(2) Uani d 1 . .
O O6 -0.03368(13) 0.84378(9) 0.47935(4) 0.0276(3) Uani d 1 . .
N N6 0.36831(12) 0.72376(9) 0.64782(4) 0.0139(2) Uani d 1 . .
N N2 0.48224(12) 0.67389(9) 0.54501(4) 0.0123(2) Uani d 1 . .
N N4 0.77714(12) 0.60523(9) 0.62545(4) 0.0138(2) Uani d 1 . .
N N1 0.43169(12) 0.51278(9) 0.59496(4) 0.0141(2) Uani d 1 . .
N N3 0.63622(12) 0.81781(9) 0.59029(4) 0.0137(2) Uani d 1 . .
O O1 0.65906(16) 0.85930(12) 0.71679(4) 0.0420(4) Uani d 1 . .
C C10 0.51562(14) 0.75998(10) 0.52251(4) 0.0123(2) Uani d 1 . .
C C11 0.60971(14) 0.83862(10) 0.54766(4) 0.0129(2) Uani d 1 . .
C C7 0.33460(14) 0.60963(11) 0.48354(4) 0.0142(2) Uani d 1 . .
H H7 0.273413 0.555629 0.470614 0.017 Uiso calc 1 . .
C C9 0.46060(14) 0.77417(11) 0.47975(4) 0.0139(2) Uani d 1 . .
H H9 0.487664 0.834390 0.464158 0.017 Uiso calc 1 . .
C C27 0.50548(15) 0.65035(11) 0.71035(4) 0.0150(3) Uani d 1 . .
O O3 0.7117(8) 0.9230(7) 0.78654(16) 0.0558(17) Uani d 0.63(3) A 1
C C32 0.83040(15) 0.58016(10) 0.66632(4) 0.0134(2) Uani d 1 . .
C C37 0.69504(15) 0.56670(11) 0.81747(4) 0.0140(2) Uani d 1 . .
C C5 0.36273(14) 0.50937(10) 0.55456(4) 0.0130(2) Uani d 1 . .
C C39 0.85716(15) 0.58695(11) 0.88276(4) 0.0165(3) Uani d 1 . .
H H39 0.946484 0.609258 0.896764 0.020 Uiso calc 1 . .
C C29 0.66243(15) 0.58427(11) 0.77054(4) 0.0144(3) Uani d 1 . .
C C38 0.82713(15) 0.59734(11) 0.83840(4) 0.0159(3) Uani d 1 . .
H H38 0.896841 0.625481 0.822166 0.019 Uiso calc 1 . .
C C28 0.53130(15) 0.62540(12) 0.75376(4) 0.0175(3) Uani d 1 . .
H H28 0.459662 0.636353 0.772015 0.021 Uiso calc 1 . .
C C31 0.72924(14) 0.59099(10) 0.69895(4) 0.0128(2) Uani d 1 . .
C C22 0.25461(15) 0.77547(11) 0.62823(4) 0.0160(3) Uani d 1 . .
H H22 0.249169 0.788010 0.598135 0.019 Uiso calc 1 . .
C C30 0.76353(15) 0.56662(11) 0.74226(4) 0.0149(3) Uani d 1 . .
H H30 0.854065 0.538437 0.752509 0.018 Uiso calc 1 . .
C C16 0.29350(15) 0.71704(10) 0.41567(4) 0.0141(2) Uani d 1 . .
C C33 0.97100(15) 0.55131(11) 0.67687(5) 0.0174(3) Uani d 1 . .
H H33 1.006288 0.534072 0.705735 0.021 Uiso calc 1 . .
C C26 0.37499(15) 0.70548(11) 0.69054(4) 0.0156(3) Uani d 1 . .
C C1 0.40786(15) 0.43499(11) 0.62260(4) 0.0170(3) Uani d 1 . .
H H1 0.456432 0.437461 0.650936 0.020 Uiso calc 1 . .
C C15 0.71934(15) 0.88546(11) 0.61525(4) 0.0170(3) Uani d 1 . .
H H15 0.737822 0.870942 0.645190 0.020 Uiso calc 1 . .
C C23 0.14478(15) 0.81139(11) 0.64994(5) 0.0177(3) Uani d 1 . .
H H23 0.065895 0.847533 0.634981 0.021 Uiso calc 1 . .
C C40 0.75682(16) 0.54398(11) 0.90670(4) 0.0170(3) Uani d 1 . .
H H40 0.777778 0.535894 0.936980 0.020 Uiso calc 1 . .
C C6 0.39392(14) 0.59966(10) 0.52607(4) 0.0127(2) Uani d 1 . .
C C12 0.66710(15) 0.92730(11) 0.52940(4) 0.0162(3) Uani d 1 . .
H H12 0.647298 0.940444 0.499385 0.019 Uiso calc 1 . .
C C42 0.59376(15) 0.52416(11) 0.84167(4) 0.0162(3) Uani d 1 . .
H H42 0.503634 0.503029 0.827872 0.019 Uiso calc 1 . .
C C36 0.86477(16) 0.60294(11) 0.59492(4) 0.0166(3) Uani d 1 . .
H H36 0.828109 0.621775 0.566335 0.020 Uiso calc 1 . .
C C35 1.00601(16) 0.57446(11) 0.60306(5) 0.0183(3) Uani d 1 . .
H H35 1.064774 0.573173 0.580567 0.022 Uiso calc 1 . .
C C8 0.36532(14) 0.69952(11) 0.45980(4) 0.0136(2) Uani d 1 . .
C C14 0.77917(16) 0.97545(11) 0.59913(5) 0.0186(3) Uani d 1 . .
H H14 0.836793 1.022020 0.617733 0.022 Uiso calc 1 . .
C C24 0.15228(16) 0.79362(12) 0.69374(5) 0.0213(3) Uani d 1 . .
H H24 0.079328 0.818195 0.709534 0.026 Uiso calc 1 . .
C C34 1.05955(16) 0.54793(12) 0.64472(5) 0.0193(3) Uani d 1 . .
H H34 1.155959 0.527595 0.651278 0.023 Uiso calc 1 . .
C C17 0.15410(16) 0.68177(11) 0.40447(4) 0.0167(3) Uani d 1 . .
H H17 0.105846 0.645968 0.425177 0.020 Uiso calc 1 . .
O O2 0.8790(7) 0.8296(7) 0.7535(3) 0.068(2) Uani d 0.63(3) A 1
C C18 0.08613(16) 0.69891(12) 0.36322(5) 0.0185(3) Uani d 1 . .
H H18 -0.007989 0.674014 0.355797 0.022 Uiso calc 1 . .
C C41 0.62557(16) 0.51291(12) 0.88606(4) 0.0179(3) Uani d 1 . .
H H41 0.556852 0.483697 0.902399 0.021 Uiso calc 1 . .
C C21 0.36073(16) 0.77218(12) 0.38509(4) 0.0196(3) Uani d 1 . .
H H21 0.454548 0.797856 0.392359 0.023 Uiso calc 1 . .
C C25 0.26879(16) 0.73902(13) 0.71425(5) 0.0217(3) Uani d 1 . .
H H25 0.275578 0.724815 0.744243 0.026 Uiso calc 1 . .
C C4 0.26772(15) 0.42783(11) 0.54152(4) 0.0170(3) Uani d 1 . .
H H4 0.219498 0.427119 0.513126 0.020 Uiso calc 1 . .
C C13 0.75362(16) 0.99655(11) 0.55536(5) 0.0187(3) Uani d 1 . .
H H13 0.794524 1.057186 0.543389 0.022 Uiso calc 1 . .
C C19 0.15471(17) 0.75212(13) 0.33278(5) 0.0217(3) Uani d 1 . .
H H19 0.108514 0.762657 0.304466 0.026 Uiso calc 1 . .
C C2 0.31509(16) 0.35074(11) 0.61163(5) 0.0188(3) Uani d 1 . .
H H2 0.300879 0.296708 0.632004 0.023 Uiso calc 1 . .
O O4 0.8043(11) 1.0058(4) 0.7301(3) 0.0469(14) Uani d 0.63(3) A 1
C C20 0.29110(18) 0.78976(14) 0.34403(5) 0.0248(3) Uani d 1 . .
H H20 0.337486 0.827917 0.323519 0.030 Uiso calc 1 . .
C C3 0.24407(16) 0.34735(11) 0.57048(5) 0.0188(3) Uani d 1 . .
H H3 0.179972 0.290843 0.562074 0.023 Uiso calc 1 . .
O O3A 0.7150(9) 0.9475(18) 0.7823(4) 0.071(4) Uani d 0.37(3) A 2
O O2A 0.8771(11) 0.8339(10) 0.7614(4) 0.060(3) Uani d 0.37(3) A 2
O O4A 0.852(2) 0.9827(19) 0.7260(5) 0.064(4) Uani d 0.37(3) A 2

loop_
_atom_site_aniso_label
_atom_site_aniso_U_11
_atom_site_aniso_U_22
_atom_site_aniso_U_33
_atom_site_aniso_U_12
_atom_site_aniso_U_13
_atom_site_aniso_U_23
Mn1 0.01269(10) 0.01436(10) 0.00917(9) -0.00060(7) 0.00045(7) 0.00137(7)
Cl2 0.01597(16) 0.01960(16) 0.01186(14) 0.00072(11) 0.00028(11) 0.00258(11)
Cl1 0.02685(19) 0.02322(17) 0.01604(16) -0.00158(14) -0.00119(13) -0.00172(13)
O8 0.0293(6) 0.0202(5) 0.0213(5) -0.0026(4) 0.0025(4) 0.0004(4)
O7 0.0227(6) 0.0319(6) 0.0189(5) 0.0048(5) 0.0079(4) 0.0014(4)
O5 0.0160(5) 0.0282(6) 0.0198(5) -0.0017(4) 0.0025(4) -0.0006(4)
N5 0.0133(5) 0.0149(5) 0.0113(5) 0.0008(4) 0.0009(4) 0.0003(4)
O6 0.0316(7) 0.0293(6) 0.0191(5) -0.0003(5) -0.0084(5) 0.0089(4)
N6 0.0141(6) 0.0151(5) 0.0122(5) -0.0002(4) 0.0005(4) 0.0023(4)
N2 0.0116(5) 0.0133(5) 0.0121(5) 0.0004(4) 0.0013(4) 0.0000(4)
N4 0.0151(6) 0.0143(5) 0.0123(5) -0.0001(4) 0.0025(4) 0.0001(4)
N1 0.0145(6) 0.0144(5) 0.0134(5) 0.0000(4) 0.0013(4) 0.0015(4)
N3 0.0136(5) 0.0148(5) 0.0126(5) -0.0001(4) 0.0011(4) 0.0001(4)
O1 0.0525(9) 0.0480(8) 0.0220(6) -0.0249(7) -0.0098(6) -0.0014(5)
C10 0.0114(6) 0.0126(6) 0.0133(6) 0.0013(4) 0.0032(5) 0.0004(4)
C11 0.0112(6) 0.0146(6) 0.0129(6) 0.0019(5) 0.0012(5) -0.0002(5)
C7 0.0141(6) 0.0144(6) 0.0135(6) 0.0009(5) -0.0003(5) -0.0013(5)
C9 0.0143(6) 0.0147(6) 0.0129(6) 0.0010(5) 0.0020(5) 0.0017(5)
C27 0.0136(6) 0.0189(6) 0.0124(6) 0.0019(5) 0.0012(5) 0.0012(5)
O3 0.074(4) 0.079(3) 0.0167(19) -0.008(2) 0.0153(17) -0.009(2)
C32 0.0156(6) 0.0123(6) 0.0126(6) 0.0001(5) 0.0022(5) 0.0000(5)
C37 0.0157(6) 0.0150(6) 0.0110(6) 0.0026(5) 0.0003(5) 0.0006(5)
C5 0.0130(6) 0.0135(6) 0.0127(6) 0.0015(5) 0.0020(5) -0.0003(4)
C39 0.0155(7) 0.0190(6) 0.0144(6) 0.0013(5) -0.0011(5) -0.0025(5)
C29 0.0164(7) 0.0157(6) 0.0104(6) 0.0000(5) -0.0009(5) 0.0005(5)
C38 0.0155(7) 0.0188(6) 0.0134(6) -0.0004(5) 0.0021(5) -0.0002(5)
C28 0.0166(7) 0.0237(7) 0.0126(6) 0.0040(5) 0.0037(5) 0.0021(5)
C31 0.0129(6) 0.0128(6) 0.0126(6) 0.0003(5) 0.0011(5) -0.0004(4)
C22 0.0171(7) 0.0157(6) 0.0145(6) -0.0007(5) -0.0011(5) 0.0031(5)
C30 0.0141(6) 0.0170(6) 0.0132(6) 0.0015(5) -0.0003(5) 0.0008(5)
C16 0.0169(7) 0.0140(6) 0.0113(6) 0.0029(5) 0.0010(5) -0.0010(5)
C33 0.0161(7) 0.0187(6) 0.0173(6) 0.0022(5) 0.0014(5) 0.0023(5)
C26 0.0138(6) 0.0187(6) 0.0140(6) 0.0024(5) 0.0001(5) 0.0026(5)
C1 0.0186(7) 0.0173(6) 0.0147(6) -0.0003(5) 0.0007(5) 0.0029(5)
C15 0.0158(7) 0.0198(7) 0.0150(6) -0.0005(5) 0.0004(5) -0.0014(5)
C23 0.0141(7) 0.0176(6) 0.0203(7) 0.0012(5) -0.0022(5) 0.0021(5)
C40 0.0218(7) 0.0186(6) 0.0103(6) 0.0031(5) 0.0004(5) 0.0000(5)
C6 0.0123(6) 0.0124(6) 0.0136(6) 0.0016(5) 0.0024(5) 0.0003(4)
C12 0.0161(7) 0.0172(6) 0.0154(6) 0.0000(5) 0.0023(5) 0.0024(5)
C42 0.0146(7) 0.0196(6) 0.0141(6) 0.0009(5) -0.0002(5) 0.0012(5)
C36 0.0203(7) 0.0164(6) 0.0138(6) -0.0006(5) 0.0042(5) 0.0005(5)
C35 0.0194(7) 0.0169(6) 0.0200(7) 0.0003(5) 0.0084(5) 0.0008(5)
C8 0.0139(6) 0.0155(6) 0.0116(6) 0.0031(5) 0.0024(5) -0.0002(5)
C14 0.0156(7) 0.0185(7) 0.0211(7) -0.0025(5) 0.0002(5) -0.0031(5)
C24 0.0167(7) 0.0264(7) 0.0210(7) 0.0056(6) 0.0032(6) -0.0001(6)
C34 0.0144(7) 0.0194(7) 0.0246(7) 0.0030(5) 0.0046(6) 0.0018(5)
C17 0.0186(7) 0.0155(6) 0.0157(6) 0.0003(5) 0.0009(5) 0.0018(5)
O2 0.043(3) 0.069(4) 0.098(4) 0.025(3) 0.038(3) 0.011(3)
C18 0.0179(7) 0.0194(7) 0.0173(6) 0.0014(5) -0.0015(5) -0.0014(5)
C41 0.0188(7) 0.0206(7) 0.0146(6) 0.0002(5) 0.0037(5) 0.0028(5)
C21 0.0180(7) 0.0266(7) 0.0143(6) -0.0010(6) 0.0025(5) 0.0005(5)
C25 0.0196(7) 0.0321(8) 0.0136(6) 0.0071(6) 0.0033(5) 0.0029(6)
C4 0.0180(7) 0.0173(6) 0.0151(6) -0.0017(5) 0.0002(5) -0.0006(5)
C13 0.0175(7) 0.0158(6) 0.0232(7) -0.0024(5) 0.0035(6) 0.0019(5)
C19 0.0231(8) 0.0296(8) 0.0116(6) 0.0027(6) -0.0011(5) 0.0003(5)
C2 0.0198(7) 0.0168(6) 0.0201(7) -0.0013(5) 0.0040(5) 0.0045(5)
O4 0.053(3) 0.0302(18) 0.052(2) -0.0182(17) -0.014(2) 0.0109(14)
C20 0.0255(8) 0.0369(9) 0.0124(6) -0.0022(6) 0.0043(6) 0.0035(6)
C3 0.0176(7) 0.0160(6) 0.0229(7) -0.0035(5) 0.0027(6) 0.0001(5)
O3A 0.021(3) 0.112(8) 0.076(7) 0.016(3) -0.005(3) -0.078(6)
O2A 0.054(6) 0.055(5) 0.059(4) 0.032(4) -0.041(5) -0.016(3)
O4A 0.061(7) 0.081(8) 0.044(4) -0.047(6) -0.019(4) 0.030(5)

loop_
_atom_type_symbol
_atom_type_description
_atom_type_scat_dispersion_real
_atom_type_scat_dispersion_imag
_atom_type_scat_source
C C 0.0033 0.0016 'International Tables Vol C Tables 4.2.6.8 and 6.1.1.4'
H H 0.0000 0.0000 'International Tables Vol C Tables 4.2.6.8 and 6.1.1.4'
Cl Cl 0.1484 0.1585 'International Tables Vol C Tables 4.2.6.8 and 6.1.1.4'
Mn Mn 0.3368 0.7283 'International Tables Vol C Tables 4.2.6.8 and 6.1.1.4'
N N 0.0061 0.0033 'International Tables Vol C Tables 4.2.6.8 and 6.1.1.4'
O O 0.0106 0.0060 'International Tables Vol C Tables 4.2.6.8 and 6.1.1.4'

loop_
_exptl_crystal_face_index_h
_exptl_crystal_face_index_k
_exptl_crystal_face_index_l
_exptl_crystal_face_perp_dist
1 0 -1 0.1392
-1 0 0 0.1467
0 1 -2 0.0219
0 -1 2 0.0036
0 -10 -35 0.0530
0 10 35 0.0530

loop_
_geom_angle_atom_site_label_1
_geom_angle_atom_site_label_2
_geom_angle_atom_site_label_3
_geom_angle_site_symmetry_1
_geom_angle_site_symmetry_3
_geom_angle
_geom_angle_publ_flag
N5 Mn1 N2 . . 170.51(4) ?
N5 Mn1 N3 . . 117.17(4) ?
N2 Mn1 N3 . . 72.32(4) ?
N5 Mn1 N4 . . 72.45(4) ?
N2 Mn1 N4 . . 109.30(4) ?
N3 Mn1 N4 . . 87.87(4) ?
N5 Mn1 N6 . . 72.76(4) ?
N2 Mn1 N6 . . 106.16(4) ?
N3 Mn1 N6 . . 101.95(4) ?
N4 Mn1 N6 . . 144.53(4) ?
N5 Mn1 N1 . . 98.65(4) ?
N2 Mn1 N1 . . 71.87(4) ?
N3 Mn1 N1 . . 144.10(4) ?
N4 Mn1 N1 . . 101.55(4) ?
N6 Mn1 N1 . . 90.29(4) ?
O7 Cl2 O6 . . 110.25(7) ?
O7 Cl2 O5 . . 109.58(7) ?
O6 Cl2 O5 . . 109.33(7) ?
O7 Cl2 O8 . . 109.14(7) ?
O6 Cl2 O8 . . 109.18(7) ?
O5 Cl2 O8 . . 109.34(7) ?
O3A Cl1 O2A . . 107.8(7) ?
O3A Cl1 O1 . . 112.7(5) ?
O2A Cl1 O1 . . 114.5(5) ?
O2 Cl1 O1 . . 107.6(4) ?
O2 Cl1 O3 . . 109.0(4) ?
O1 Cl1 O3 . . 109.1(3) ?
O2 Cl1 O4 . . 115.2(5) ?
O1 Cl1 O4 . . 107.7(3) ?
O3 Cl1 O4 . . 108.0(4) ?
O3A Cl1 O4A . . 111.6(8) ?
O2A Cl1 O4A . . 97.9(10) ?
O1 Cl1 O4A . . 111.4(5) ?
C27 N5 C31 . . 119.85(11) ?
C27 N5 Mn1 . . 119.65(9) ?
C31 N5 Mn1 . . 120.50(9) ?
C22 N6 C26 . . 118.25(12) ?
C22 N6 Mn1 . . 124.96(9) ?
C26 N6 Mn1 . . 116.79(9) ?
C6 N2 C10 . . 119.83(11) ?
C6 N2 Mn1 . . 120.06(9) ?
C10 N2 Mn1 . . 119.70(9) ?
C36 N4 C32 . . 118.27(12) ?
C36 N4 Mn1 . . 124.18(9) ?
C32 N4 Mn1 . . 117.22(9) ?
C1 N1 C5 . . 118.68(12) ?
C1 N1 Mn1 . . 123.48(9) ?
C5 N1 Mn1 . . 117.01(9) ?
C15 N3 C11 . . 118.64(12) ?
C15 N3 Mn1 . . 123.18(9) ?
C11 N3 Mn1 . . 118.02(9) ?
N2 C10 C9 . . 121.43(12) ?
N2 C10 C11 . . 114.62(11) ?
C9 C10 C11 . . 123.91(12) ?
N3 C11 C12 . . 121.56(12) ?
N3 C11 C10 . . 115.03(11) ?
C12 C11 C10 . . 123.42(12) ?
C6 C7 C8 . . 119.68(12) ?
C6 C7 H7 . . 120.2 ?
C8 C7 H7 . . 120.2 ?
C10 C9 C8 . . 119.67(12) ?
C10 C9 H9 . . 120.2 ?
C8 C9 H9 . . 120.2 ?
N5 C27 C28 . . 121.24(13) ?
N5 C27 C26 . . 115.07(12) ?
C28 C27 C26 . . 123.59(13) ?
N4 C32 C33 . . 121.75(12) ?
N4 C32 C31 . . 115.25(12) ?
C33 C32 C31 . . 122.93(12) ?
C38 C37 C42 . . 119.23(12) ?
C38 C37 C29 . . 119.57(12) ?
C42 C37 C29 . . 121.15(12) ?
N1 C5 C4 . . 121.48(12) ?
N1 C5 C6 . . 115.21(12) ?
C4 C5 C6 . . 123.30(12) ?
C38 C39 C40 . . 120.17(13) ?
C38 C39 H39 . . 119.9 ?
C40 C39 H39 . . 119.9 ?
C28 C29 C30 . . 118.14(12) ?
C28 C29 C37 . . 120.05(12) ?
C30 C29 C37 . . 121.70(12) ?
C39 C38 C37 . . 120.52(13) ?
C39 C38 H38 . . 119.7 ?
C37 C38 H38 . . 119.7 ?
C27 C28 C29 . . 119.88(13) ?
C27 C28 H28 . . 120.1 ?
C29 C28 H28 . . 120.1 ?
N5 C31 C30 . . 121.94(12) ?
N5 C31 C32 . . 114.42(11) ?
C30 C31 C32 . . 123.57(12) ?
N6 C22 C23 . . 122.99(13) ?
N6 C22 H22 . . 118.5 ?
C23 C22 H22 . . 118.5 ?
C31 C30 C29 . . 118.90(12) ?
C31 C30 H30 . . 120.5 ?
C29 C30 H30 . . 120.5 ?
C21 C16 C17 . . 118.78(13) ?
C21 C16 C8 . . 120.96(13) ?
C17 C16 C8 . . 120.21(12) ?
C32 C33 C34 . . 119.13(13) ?
C32 C33 H33 . . 120.4 ?
C34 C33 H33 . . 120.4 ?
N6 C26 C25 . . 121.81(13) ?
N6 C26 C27 . . 115.39(12) ?
C25 C26 C27 . . 122.77(12) ?
N1 C1 C2 . . 122.87(13) ?
N1 C1 H1 . . 118.6 ?
C2 C1 H1 . . 118.6 ?
N3 C15 C14 . . 122.69(13) ?
N3 C15 H15 . . 118.7 ?
C14 C15 H15 . . 118.7 ?
C24 C23 C22 . . 118.76(13) ?
C24 C23 H23 . . 120.6 ?
C22 C23 H23 . . 120.6 ?
C39 C40 C41 . . 119.58(13) ?
C39 C40 H40 . . 120.2 ?
C41 C40 H40 . . 120.2 ?
N2 C6 C7 . . 121.51(12) ?
N2 C6 C5 . . 114.79(11) ?
C7 C6 C5 . . 123.68(12) ?
C13 C12 C11 . . 119.48(13) ?
C13 C12 H12 . . 120.3 ?
C11 C12 H12 . . 120.3 ?
C41 C42 C37 . . 119.78(13) ?
C41 C42 H42 . . 120.1 ?
C37 C42 H42 . . 120.1 ?
N4 C36 C35 . . 123.12(13) ?
N4 C36 H36 . . 118.4 ?
C35 C36 H36 . . 118.4 ?
C34 C35 C36 . . 118.40(13) ?
C34 C35 H35 . . 120.8 ?
C36 C35 H35 . . 120.8 ?
C9 C8 C7 . . 117.82(12) ?
C9 C8 C16 . . 121.33(12) ?
C7 C8 C16 . . 120.79(12) ?
C15 C14 C13 . . 118.92(13) ?
C15 C14 H14 . . 120.5 ?
C13 C14 H14 . . 120.5 ?
C23 C24 C25 . . 118.70(14) ?
C23 C24 H24 . . 120.7 ?
C25 C24 H24 . . 120.7 ?
C35 C34 C33 . . 119.31(14) ?
C35 C34 H34 . . 120.3 ?
C33 C34 H34 . . 120.3 ?
C18 C17 C16 . . 120.31(13) ?
C18 C17 H17 . . 119.8 ?
C16 C17 H17 . . 119.8 ?
C19 C18 C17 . . 120.49(14) ?
C19 C18 H18 . . 119.8 ?
C17 C18 H18 . . 119.8 ?
C40 C41 C42 . . 120.72(13) ?
C40 C41 H41 . . 119.6 ?
C42 C41 H41 . . 119.6 ?
C20 C21 C16 . . 120.36(14) ?
C20 C21 H21 . . 119.8 ?
C16 C21 H21 . . 119.8 ?
C26 C25 C24 . . 119.49(13) ?
C26 C25 H25 . . 120.3 ?
C24 C25 H25 . . 120.3 ?
C3 C4 C5 . . 119.33(13) ?
C3 C4 H4 . . 120.3 ?
C5 C4 H4 . . 120.3 ?
C14 C13 C12 . . 118.70(13) ?
C14 C13 H13 . . 120.6 ?
C12 C13 H13 . . 120.6 ?
C20 C19 C18 . . 119.45(13) ?
C20 C19 H19 . . 120.3 ?
C18 C19 H19 . . 120.3 ?
C3 C2 C1 . . 118.56(13) ?
C3 C2 H2 . . 120.7 ?
C1 C2 H2 . . 120.7 ?
C19 C20 C21 . . 120.58(14) ?
C19 C20 H20 . . 119.7 ?
C21 C20 H20 . . 119.7 ?
C2 C3 C4 . . 119.08(13) ?
C2 C3 H3 . . 120.5 ?
C4 C3 H3 . . 120.5 ?

loop_
_geom_bond_atom_site_label_1
_geom_bond_atom_site_label_2
_geom_bond_site_symmetry_2
_geom_bond_distance
_geom_bond_publ_flag
Mn1 N5 . 2.1876(11) ?
Mn1 N2 . 2.2091(11) ?
Mn1 N3 . 2.2423(12) ?
Mn1 N4 . 2.2537(12) ?
Mn1 N6 . 2.2571(12) ?
Mn1 N1 . 2.2723(12) ?
Cl2 O7 . 1.4378(11) ?
Cl2 O6 . 1.4412(11) ?
Cl2 O5 . 1.4443(11) ?
Cl2 O8 . 1.4530(11) ?
Cl1 O3A . 1.381(8) ?
Cl1 O2A . 1.406(8) ?
Cl1 O2 . 1.417(6) ?
Cl1 O1 . 1.4231(13) ?
Cl1 O3 . 1.427(5) ?
Cl1 O4 . 1.429(6) ?
Cl1 O4A . 1.466(9) ?
N5 C27 . 1.3408(18) ?
N5 C31 . 1.3418(17) ?
N6 C22 . 1.3437(18) ?
N6 C26 . 1.3504(17) ?
N2 C6 . 1.3419(17) ?
N2 C10 . 1.3459(17) ?
N4 C36 . 1.3415(18) ?
N4 C32 . 1.3547(17) ?
N1 C1 . 1.3397(18) ?
N1 C5 . 1.3532(17) ?
N3 C15 . 1.3431(18) ?
N3 C11 . 1.3530(17) ?
C10 C9 . 1.3885(18) ?
C10 C11 . 1.4901(18) ?
C11 C12 . 1.3896(19) ?
C7 C6 . 1.3877(18) ?
C7 C8 . 1.3982(19) ?
C7 H7 . 0.9500 ?
C9 C8 . 1.3958(19) ?
C9 H9 . 0.9500 ?
C27 C28 . 1.3870(18) ?
C27 C26 . 1.4887(19) ?
C32 C33 . 1.3862(19) ?
C32 C31 . 1.4909(18) ?
C37 C38 . 1.3991(19) ?
C37 C42 . 1.400(2) ?
C37 C29 . 1.4807(18) ?
C5 C4 . 1.3914(19) ?
C5 C6 . 1.4911(18) ?
C39 C38 . 1.3895(19) ?
C39 C40 . 1.390(2) ?
C39 H39 . 0.9500 ?
C29 C28 . 1.3925(19) ?
C29 C30 . 1.4003(19) ?
C38 H38 . 0.9500 ?
C28 H28 . 0.9500 ?
C31 C30 . 1.3894(18) ?
C22 C23 . 1.387(2) ?
C22 H22 . 0.9500 ?
C30 H30 . 0.9500 ?
C16 C21 . 1.396(2) ?
C16 C17 . 1.401(2) ?
C16 C8 . 1.4819(18) ?
C33 C34 . 1.388(2) ?
C33 H33 . 0.9500 ?
C26 C25 . 1.388(2) ?
C1 C2 . 1.391(2) ?
C1 H1 . 0.9500 ?
C15 C14 . 1.384(2) ?
C15 H15 . 0.9500 ?
C23 C24 . 1.382(2) ?
C23 H23 . 0.9500 ?
C40 C41 . 1.391(2) ?
C40 H40 . 0.9500 ?
C12 C13 . 1.389(2) ?
C12 H12 . 0.9500 ?
C42 C41 . 1.3929(19) ?
C42 H42 . 0.9500 ?
C36 C35 . 1.384(2) ?
C36 H36 . 0.9500 ?
C35 C34 . 1.382(2) ?
C35 H35 . 0.9500 ?
C14 C13 . 1.388(2) ?
C14 H14 . 0.9500 ?
C24 C25 . 1.391(2) ?
C24 H24 . 0.9500 ?
C34 H34 . 0.9500 ?
C17 C18 . 1.3896(19) ?
C17 H17 . 0.9500 ?
C18 C19 . 1.387(2) ?
C18 H18 . 0.9500 ?
C41 H41 . 0.9500 ?
C21 C20 . 1.391(2) ?
C21 H21 . 0.9500 ?
C25 H25 . 0.9500 ?
C4 C3 . 1.391(2) ?
C4 H4 . 0.9500 ?
C13 H13 . 0.9500 ?
C19 C20 . 1.385(2) ?
C19 H19 . 0.9500 ?
C2 C3 . 1.381(2) ?
C2 H2 . 0.9500 ?
C20 H20 . 0.9500 ?
C3 H3 . 0.9500 ?

loop_
_geom_torsion_atom_site_label_1
_geom_torsion_atom_site_label_2
_geom_torsion_atom_site_label_3
_geom_torsion_atom_site_label_4
_geom_torsion_site_symmetry_1
_geom_torsion_site_symmetry_2
_geom_torsion_site_symmetry_3
_geom_torsion_site_symmetry_4
_geom_torsion
_geom_torsion_publ_flag
C6 N2 C10 C9 . . . . -0.04(19) ?
Mn1 N2 C10 C9 . . . . -172.69(10) ?
C6 N2 C10 C11 . . . . 177.57(12) ?
Mn1 N2 C10 C11 . . . . 4.92(15) ?
C15 N3 C11 C12 . . . . 0.5(2) ?
Mn1 N3 C11 C12 . . . . -175.00(10) ?
C15 N3 C11 C10 . . . . -179.51(12) ?
Mn1 N3 C11 C10 . . . . 5.02(15) ?
N2 C10 C11 N3 . . . . -6.41(17) ?
C9 C10 C11 N3 . . . . 171.12(12) ?
N2 C10 C11 C12 . . . . 173.61(13) ?
C9 C10 C11 C12 . . . . -8.9(2) ?
N2 C10 C9 C8 . . . . 1.9(2) ?
C11 C10 C9 C8 . . . . -175.48(12) ?
C31 N5 C27 C28 . . . . -2.5(2) ?
Mn1 N5 C27 C28 . . . . 177.06(11) ?
C31 N5 C27 C26 . . . . 173.85(12) ?
Mn1 N5 C27 C26 . . . . -6.57(16) ?
C36 N4 C32 C33 . . . . -0.84(19) ?
Mn1 N4 C32 C33 . . . . -174.46(10) ?
C36 N4 C32 C31 . . . . 176.34(12) ?
Mn1 N4 C32 C31 . . . . 2.72(15) ?
C1 N1 C5 C4 . . . . 0.5(2) ?
Mn1 N1 C5 C4 . . . . -169.42(10) ?
C1 N1 C5 C6 . . . . 179.25(12) ?
Mn1 N1 C5 C6 . . . . 9.31(15) ?
C38 C37 C29 C28 . . . . -136.00(14) ?
C42 C37 C29 C28 . . . . 41.19(19) ?
C38 C37 C29 C30 . . . . 40.11(19) ?
C42 C37 C29 C30 . . . . -142.71(14) ?
C40 C39 C38 C37 . . . . 1.2(2) ?
C42 C37 C38 C39 . . . . -0.8(2) ?
C29 C37 C38 C39 . . . . 176.49(13) ?
N5 C27 C28 C29 . . . . 3.0(2) ?
C26 C27 C28 C29 . . . . -173.07(13) ?
C30 C29 C28 C27 . . . . -1.8(2) ?
C37 C29 C28 C27 . . . . 174.48(13) ?
C27 N5 C31 C30 . . . . 0.9(2) ?
Mn1 N5 C31 C30 . . . . -178.69(10) ?
C27 N5 C31 C32 . . . . -176.25(12) ?
Mn1 N5 C31 C32 . . . . 4.17(15) ?
N4 C32 C31 N5 . . . . -4.42(17) ?
C33 C32 C31 N5 . . . . 172.73(13) ?
N4 C32 C31 C30 . . . . 178.50(12) ?
C33 C32 C31 C30 . . . . -4.4(2) ?
C26 N6 C22 C23 . . . . 0.5(2) ?
Mn1 N6 C22 C23 . . . . -179.10(10) ?
N5 C31 C30 C29 . . . . 0.3(2) ?
C32 C31 C30 C29 . . . . 177.14(12) ?
C28 C29 C30 C31 . . . . 0.2(2) ?
C37 C29 C30 C31 . . . . -175.98(12) ?
N4 C32 C33 C34 . . . . -0.1(2) ?
C31 C32 C33 C34 . . . . -177.02(13) ?
C22 N6 C26 C25 . . . . -0.3(2) ?
Mn1 N6 C26 C25 . . . . 179.27(12) ?
C22 N6 C26 C27 . . . . -178.49(12) ?
Mn1 N6 C26 C27 . . . . 1.11(16) ?
N5 C27 C26 N6 . . . . 3.41(18) ?
C28 C27 C26 N6 . . . . 179.68(13) ?
N5 C27 C26 C25 . . . . -174.73(14) ?
C28 C27 C26 C25 . . . . 1.5(2) ?
C5 N1 C1 C2 . . . . -0.1(2) ?
Mn1 N1 C1 C2 . . . . 169.18(11) ?
C11 N3 C15 C14 . . . . -0.1(2) ?
Mn1 N3 C15 C14 . . . . 175.09(11) ?
N6 C22 C23 C24 . . . . 0.2(2) ?
C38 C39 C40 C41 . . . . -0.9(2) ?
C10 N2 C6 C7 . . . . -0.4(2) ?
Mn1 N2 C6 C7 . . . . 172.17(10) ?
C10 N2 C6 C5 . . . . -178.75(11) ?
Mn1 N2 C6 C5 . . . . -6.13(15) ?
C8 C7 C6 N2 . . . . -0.9(2) ?
C8 C7 C6 C5 . . . . 177.22(12) ?
N1 C5 C6 N2 . . . . -2.35(17) ?
C4 C5 C6 N2 . . . . 176.36(13) ?
N1 C5 C6 C7 . . . . 179.39(12) ?
C4 C5 C6 C7 . . . . -1.9(2) ?
N3 C11 C12 C13 . . . . -0.1(2) ?
C10 C11 C12 C13 . . . . 179.88(13) ?
C38 C37 C42 C41 . . . . 0.0(2) ?
C29 C37 C42 C41 . . . . -177.20(13) ?
C32 N4 C36 C35 . . . . 1.1(2) ?
Mn1 N4 C36 C35 . . . . 174.29(10) ?
N4 C36 C35 C34 . . . . -0.5(2) ?
C10 C9 C8 C7 . . . . -3.2(2) ?
C10 C9 C8 C16 . . . . 173.95(12) ?
C6 C7 C8 C9 . . . . 2.7(2) ?
C6 C7 C8 C16 . . . . -174.43(12) ?
C21 C16 C8 C9 . . . . 32.5(2) ?
C17 C16 C8 C9 . . . . -145.05(14) ?
C21 C16 C8 C7 . . . . -150.48(14) ?
C17 C16 C8 C7 . . . . 31.98(19) ?
N3 C15 C14 C13 . . . . -0.6(2) ?
C22 C23 C24 C25 . . . . -0.9(2) ?
C36 C35 C34 C33 . . . . -0.4(2) ?
C32 C33 C34 C35 . . . . 0.7(2) ?
C21 C16 C17 C18 . . . . 1.9(2) ?
C8 C16 C17 C18 . . . . 179.45(13) ?
C16 C17 C18 C19 . . . . -0.7(2) ?
C39 C40 C41 C42 . . . . 0.1(2) ?
C37 C42 C41 C40 . . . . 0.3(2) ?
C17 C16 C21 C20 . . . . -1.2(2) ?
C8 C16 C21 C20 . . . . -178.81(14) ?
N6 C26 C25 C24 . . . . -0.4(2) ?
C27 C26 C25 C24 . . . . 177.60(14) ?
C23 C24 C25 C26 . . . . 1.0(2) ?
N1 C5 C4 C3 . . . . -0.7(2) ?
C6 C5 C4 C3 . . . . -179.30(13) ?
C15 C14 C13 C12 . . . . 0.9(2) ?
C11 C12 C13 C14 . . . . -0.6(2) ?
C17 C18 C19 C20 . . . . -1.1(2) ?
N1 C1 C2 C3 . . . . -0.2(2) ?
C18 C19 C20 C21 . . . . 1.7(2) ?
C16 C21 C20 C19 . . . . -0.5(2) ?
C1 C2 C3 C4 . . . . 0.1(2) ?
C5 C4 C3 C2 . . . . 0.4(2) ?

_cod_database_fobs_code 2312504
